data_2244175
loop_
_publ_author_name
'Naeem, Marilyn'
'Bauer, Barbara E.'
'Chadeayne, Andrew R.'
'Golen, James A.'
'Manke, David R.'

_publ_section_title
;
 The methanol and ethanol solvates of
 4-glutarato-<i>N</i>,<i>N</i>-diisopropyltryptamine
;
_journal_coeditor_code ZN2023
_journal_issue 10
_journal_name_full 'Acta Crystallographica Section E'
_journal_page_first
;
;
_journal_paper_doi 10.1107/S2056989022009094
_journal_volume 78
_journal_year 2022
_chemical_formula_iupac 'C21 H30 N2 O4, C2 H6 O'
_chemical_formula_moiety 'C21 H30 N2 O4, C2 H6 O'
_chemical_formula_sum 'C23 H36 N2 O5'
_chemical_formula_weight 420.54
_chemical_name_systematic
'5-[(3-{2-[Bis(propan-2-yl)azaniumyl]ethyl}-1<i>H</i>-indol-4-yl)oxy]-5-oxopentanoate ethanol monosolvate'
_space_group_crystal_system monoclinic
_space_group_IT_number 14
_space_group_name_Hall '-P 2ybc'
_space_group_name_H-M_alt 'P 1 21/c 1'
_atom_sites_solution_hydrogens mixed
_audit_creation_method
;
Olex2 1.5
(compiled 2022.04.07 svn.rca3783a0 for OlexSys, GUI svn.r6498)
;
_cell_angle_alpha 90
_cell_angle_beta 90.749(4)
_cell_angle_gamma 90
_cell_formula_units_Z 4
_cell_length_a 8.0087(12)
_cell_length_b 13.7968(17)
_cell_length_c 21.878(3)
_cell_measurement_reflns_used 7678
_cell_measurement_temperature 297(2)
_cell_measurement_theta_max 24.91
_cell_measurement_theta_min 2.54
_cell_volume 2417.2(6)
_computing_cell_refinement
;
SAINT (Bruker, 2021)
;
_computing_data_collection
;
APEX4 (Bruker, 2021)
;
_computing_data_reduction
;
SAINT (Bruker, 2021)
;
_computing_molecular_graphics
;
<i>OLEX2</i> (Dolomanov <i>et al.</i>,  2009)
;
_computing_publication_material
;
publCIF (Westrip, 2010)
;
_computing_structure_refinement
;
SHELXL2018 (Sheldrick, 2015b)
;
_computing_structure_solution
;
SHELXT2014 (Sheldrick, 2015a)
;
_diffrn_ambient_temperature 297.15
_diffrn_measured_fraction_theta_full 0.999
_diffrn_measured_fraction_theta_max 0.996
_diffrn_measurement_device_type 'Bruker D8 Venture CMOS'
_diffrn_measurement_method '\f and \w scans'
_diffrn_radiation_type MoK\a
_diffrn_radiation_wavelength 0.71073
_diffrn_reflns_av_R_equivalents 0.0550
_diffrn_reflns_av_unetI/netI 0.0260
_diffrn_reflns_limit_h_max 9
_diffrn_reflns_limit_h_min -9
_diffrn_reflns_limit_k_max 16
_diffrn_reflns_limit_k_min -16
_diffrn_reflns_limit_l_max 26
_diffrn_reflns_limit_l_min -26
_diffrn_reflns_number 37412
_diffrn_reflns_theta_full 25.242
_diffrn_reflns_theta_max 25.428
_diffrn_reflns_theta_min 2.543
_diffrn_source_current 30.0
_diffrn_source_power 1.5
_diffrn_source_voltage 50.0
_diffrn_standards_number 0
_exptl_absorpt_coefficient_mu 0.081
_exptl_absorpt_correction_T_max 0.7452
_exptl_absorpt_correction_T_min 0.6921
_exptl_absorpt_correction_type multi-scan
_exptl_absorpt_process_details
;
(SADABS; Bruker, 2021)
;
_exptl_crystal_colour colourless
_exptl_crystal_density_diffrn 1.156
_exptl_crystal_description block
_exptl_crystal_F_000 912
_exptl_crystal_size_max 0.30
_exptl_crystal_size_mid 0.27
_exptl_crystal_size_min 0.22
_refine_diff_density_max 0.352
_refine_diff_density_min -0.460
_refine_ls_extinction_method none
_refine_ls_goodness_of_fit_ref 1.036
_refine_ls_hydrogen_treatment mixed
_refine_ls_matrix_type full
_refine_ls_number_parameters 313
_refine_ls_number_reflns 4461
_refine_ls_number_restraints 46
_refine_ls_restrained_S_all 1.058
_refine_ls_R_factor_all 0.0902
_refine_ls_R_factor_gt 0.0597
_refine_ls_shift/su_max 0.000
_refine_ls_shift/su_mean 0.000
_refine_ls_structure_factor_coef Fsqd
_refine_ls_weighting_details 'w=1/[\s^2^(Fo^2^)+(0.0772P)^2^+1.2353P] where P=(Fo^2^+2Fc^2^)/3'
_refine_ls_weighting_scheme calc
_refine_ls_wR_factor_gt 0.1540
_refine_ls_wR_factor_ref 0.1760
_reflns_number_gt 3038
_reflns_number_total 4461
_reflns_threshold_expression 'I > 2\s(I)'
_cod_data_source_file zn2023sup1.cif
_cod_data_source_block II
_cod_original_cell_volume 2417.2(5)
_cod_database_code 2244175
_shelx_space_group_comment
;
The symmetry employed for this shelxl refinement is uniquely defined
by the following loop, which should always be used as a source of
symmetry information in preference to the above space-group names.
They are only intended as comments.
;
_shelx_estimated_absorpt_t_min 0.976
_shelx_estimated_absorpt_t_max 0.982

loop_
_space_group_symop_operation_xyz
'x, y, z'
'-x, y+1/2, -z+1/2'
'-x, -y, -z'
'x, -y-1/2, z-1/2'

loop_
_atom_site_type_symbol
_atom_site_label
_atom_site_fract_x
_atom_site_fract_y
_atom_site_fract_z
_atom_site_U_iso_or_equiv
_atom_site_adp_type
_atom_site_calc_flag
_atom_site_occupancy
_atom_site_disorder_assembly
_atom_site_disorder_group
O O1 0.2092(2) 0.36531(11) 0.30305(7) 0.0553(5) Uani d 1 . .
O O2 0.2584(3) 0.52278(14) 0.28903(8) 0.0832(7) Uani d 1 . .
O O3 0.3563(3) 0.73209(16) 0.48029(8) 0.0872(7) Uani d 1 . .
O O4 0.2945(3) 0.67092(14) 0.56965(8) 0.0787(7) Uani d 1 . .
N N1 0.4952(3) 0.27474(16) 0.12915(9) 0.0595(6) Uani d 1 . .
N N2 0.6135(3) 0.16000(15) 0.37926(9) 0.0508(5) Uani d 1 . .
C C1 0.5975(4) 0.26944(19) 0.17914(11) 0.0583(7) Uani d 1 . .
H H1A 0.708687 0.250056 0.178280 0.070 Uiso calc 1 . .
C C2 0.3413(4) 0.30442(17) 0.14673(10) 0.0513(6) Uani d 1 . .
C C3 0.1947(4) 0.31751(19) 0.11340(12) 0.0630(7) Uani d 1 . .
H H3 0.191217 0.307090 0.071410 0.076 Uiso calc 1 . .
C C4 0.0551(4) 0.3462(2) 0.14408(13) 0.0701(8) Uani d 1 . .
H H4 -0.044828 0.354362 0.122584 0.084 Uiso calc 1 . .
C C5 0.0599(4) 0.3635(2) 0.20711(12) 0.0628(7) Uani d 1 . .
H H5 -0.035912 0.383807 0.226972 0.075 Uiso calc 1 . .
C C6 0.2045(3) 0.35080(17) 0.23928(10) 0.0504(6) Uani d 1 . .
C C7 0.3503(3) 0.31992(15) 0.21087(10) 0.0461(6) Uani d 1 . .
C C8 0.5159(3) 0.29619(16) 0.23053(10) 0.0492(6) Uani d 1 . .
C C9 0.5832(3) 0.28496(17) 0.29440(11) 0.0532(6) Uani d 1 . .
H H9A 0.528225 0.330228 0.321445 0.064 Uiso calc 1 . .
H H9B 0.702044 0.298597 0.295389 0.064 Uiso calc 1 . .
C C10 0.5518(3) 0.18157(17) 0.31541(10) 0.0513(6) Uani d 1 . .
H H10A 0.432721 0.168963 0.313271 0.062 Uiso calc 1 . .
H H10B 0.605720 0.137478 0.287333 0.062 Uiso calc 1 . .
C C11 0.7716(4) 0.0990(2) 0.37851(13) 0.0689(8) Uani d 1 . .
H H11 0.745795 0.037954 0.357516 0.083 Uiso calc 1 . .
C C12 0.8324(5) 0.0750(3) 0.44274(16) 0.0990(12) Uani d 1 . .
H H12A 0.753581 0.032798 0.461969 0.148 Uiso calc 1 . .
H H12B 0.843001 0.133711 0.466050 0.148 Uiso calc 1 . .
H H12C 0.938971 0.043428 0.440839 0.148 Uiso calc 1 . .
C C13 0.9059(4) 0.1506(3) 0.34291(17) 0.0903(11) Uani d 1 . .
H H13A 0.866622 0.162243 0.301912 0.135 Uiso calc 1 . .
H H13B 1.004393 0.111058 0.341935 0.135 Uiso calc 1 . .
H H13C 0.931685 0.211311 0.362305 0.135 Uiso calc 1 . .
C C14 0.4773(4) 0.11792(19) 0.41877(12) 0.0615(7) Uani d 1 . .
H H14 0.526311 0.106134 0.459368 0.074 Uiso calc 1 . .
C C15 0.4148(5) 0.0211(2) 0.39449(17) 0.0947(12) Uani d 1 . .
H H15A 0.505966 -0.023937 0.393021 0.142 Uiso calc 1 . .
H H15B 0.368656 0.029758 0.354130 0.142 Uiso calc 1 . .
H H15C 0.330151 -0.003624 0.420973 0.142 Uiso calc 1 . .
C C16 0.3377(4) 0.1903(2) 0.42646(14) 0.0753(9) Uani d 1 . .
H H16A 0.255515 0.164077 0.453397 0.113 Uiso calc 1 . .
H H16B 0.286909 0.203677 0.387375 0.113 Uiso calc 1 . .
H H16C 0.381923 0.249228 0.443505 0.113 Uiso calc 1 . .
C C17 0.2386(3) 0.45697(18) 0.32284(11) 0.0538(6) Uani d 1 . .
C C18 0.2450(4) 0.46119(18) 0.39101(11) 0.0596(7) Uani d 1 . .
H H18A 0.336436 0.420965 0.405661 0.072 Uiso calc 1 . .
H H18B 0.142255 0.434400 0.406826 0.072 Uiso calc 1 . .
C C19 0.2678(4) 0.56242(19) 0.41582(11) 0.0625(7) Uani d 1 . .
H H19A 0.373719 0.587837 0.402005 0.075 Uiso calc 1 . .
H H19B 0.179984 0.603603 0.399319 0.075 Uiso calc 1 . .
C C20 0.2642(4) 0.5668(2) 0.48422(11) 0.0690(8) Uani d 1 . .
H H20A 0.341419 0.518749 0.500346 0.083 Uiso calc 1 . .
H H20B 0.153216 0.548829 0.497359 0.083 Uiso calc 1 . .
C C21 0.3081(4) 0.6643(2) 0.51231(11) 0.0627(7) Uani d 1 . .
H H2 0.640(3) 0.217(2) 0.3959(12) 0.064(8) Uiso d 1 . .
H H1 0.526(3) 0.261(2) 0.0929(6) 0.068(8) Uiso d 1 . .
O O5 -0.1278(12) 0.4643(7) 0.3667(5) 0.123(3) Uani d 0.531(11) A 1
H H5A -0.165922 0.438097 0.397138 0.184 Uiso calc 0.531(11) A 1
C C22 -0.2489(13) 0.5309(7) 0.3417(5) 0.106(3) Uani d 0.531(11) A 1
H H22A -0.281815 0.577081 0.372735 0.127 Uiso calc 0.531(11) A 1
H H22B -0.347635 0.495888 0.328047 0.127 Uiso calc 0.531(11) A 1
C C23 -0.1720(13) 0.5827(6) 0.2891(3) 0.106(3) Uani d 0.531(11) A 1
H H23A -0.251356 0.627541 0.271841 0.159 Uiso calc 0.531(11) A 1
H H23B -0.074882 0.617423 0.303038 0.159 Uiso calc 0.531(11) A 1
H H23C -0.140469 0.536518 0.258509 0.159 Uiso calc 0.531(11) A 1
O O5A -0.1337(9) 0.4474(4) 0.3501(3) 0.0655(18) Uani d 0.469(11) A 2
H H5AA -0.198660 0.410977 0.367474 0.098 Uiso calc 0.469(11) A 2
C C22A -0.1963(16) 0.5437(6) 0.3520(4) 0.098(3) Uani d 0.469(11) A 2
H H22C -0.106576 0.590542 0.356016 0.117 Uiso calc 0.469(11) A 2
H H22D -0.273691 0.552244 0.385271 0.117 Uiso calc 0.469(11) A 2
C C23A -0.2814(13) 0.5518(7) 0.2923(4) 0.097(3) Uani d 0.469(11) A 2
H H23D -0.329689 0.615146 0.288185 0.146 Uiso calc 0.469(11) A 2
H H23E -0.202252 0.541673 0.260303 0.146 Uiso calc 0.469(11) A 2
H H23F -0.367862 0.503720 0.289294 0.146 Uiso calc 0.469(11) A 2

loop_
_atom_site_aniso_label
_atom_site_aniso_U_11
_atom_site_aniso_U_22
_atom_site_aniso_U_33
_atom_site_aniso_U_12
_atom_site_aniso_U_13
_atom_site_aniso_U_23
O1 0.0813(13) 0.0451(9) 0.0399(9) -0.0016(8) 0.0149(8) -0.0089(7)
O2 0.142(2) 0.0566(12) 0.0510(11) -0.0251(12) 0.0040(12) 0.0006(9)
O3 0.142(2) 0.0749(13) 0.0456(10) -0.0433(13) 0.0284(11) -0.0115(10)
O4 0.1303(19) 0.0686(12) 0.0376(9) -0.0367(12) 0.0170(10) -0.0126(8)
N1 0.0858(17) 0.0567(13) 0.0364(11) 0.0033(11) 0.0155(11) -0.0061(9)
N2 0.0669(14) 0.0427(11) 0.0428(11) -0.0010(10) 0.0009(9) -0.0050(9)
C1 0.0704(18) 0.0556(15) 0.0491(14) 0.0020(13) 0.0113(12) -0.0018(11)
C2 0.0757(18) 0.0403(12) 0.0382(12) -0.0019(12) 0.0086(12) -0.0034(10)
C3 0.090(2) 0.0592(16) 0.0391(13) -0.0040(15) -0.0046(14) -0.0045(11)
C4 0.075(2) 0.0740(19) 0.0604(17) -0.0038(16) -0.0109(15) -0.0013(14)
C5 0.0634(18) 0.0629(17) 0.0621(16) 0.0023(13) 0.0069(14) -0.0077(13)
C6 0.0693(17) 0.0428(13) 0.0392(12) -0.0041(11) 0.0078(11) -0.0071(10)
C7 0.0662(16) 0.0360(11) 0.0360(11) -0.0054(10) 0.0050(10) -0.0042(9)
C8 0.0650(16) 0.0410(12) 0.0417(12) -0.0040(11) 0.0050(11) -0.0024(10)
C9 0.0671(17) 0.0480(14) 0.0444(13) -0.0043(12) 0.0013(11) -0.0063(10)
C10 0.0649(16) 0.0482(14) 0.0407(12) -0.0041(12) -0.0010(11) -0.0045(10)
C11 0.078(2) 0.0663(18) 0.0619(16) 0.0174(15) -0.0067(14) -0.0074(14)
C12 0.103(3) 0.113(3) 0.080(2) 0.033(2) -0.021(2) 0.003(2)
C13 0.066(2) 0.112(3) 0.094(2) 0.0162(19) 0.0070(18) -0.011(2)
C14 0.081(2) 0.0516(14) 0.0520(14) -0.0085(14) 0.0075(13) 0.0042(12)
C15 0.126(3) 0.0562(18) 0.102(3) -0.0246(19) 0.022(2) 0.0006(17)
C16 0.078(2) 0.076(2) 0.0728(19) -0.0069(16) 0.0166(16) -0.0036(15)
C17 0.0651(17) 0.0494(14) 0.0470(13) -0.0051(12) 0.0068(11) -0.0079(11)
C18 0.0809(19) 0.0515(14) 0.0466(14) -0.0031(13) 0.0096(13) -0.0091(11)
C19 0.083(2) 0.0556(15) 0.0487(14) -0.0081(14) 0.0050(13) -0.0121(12)
C20 0.098(2) 0.0628(17) 0.0465(14) -0.0181(15) 0.0105(14) -0.0130(12)
C21 0.084(2) 0.0624(16) 0.0420(13) -0.0190(14) 0.0143(13) -0.0109(12)
O5 0.125(4) 0.120(4) 0.123(4) 0.0016(19) 0.0008(19) 0.0101(19)
C22 0.106(3) 0.105(3) 0.107(3) 0.0010(10) 0.0003(10) -0.0001(10)
C23 0.107(3) 0.104(3) 0.106(3) 0.0061(19) 0.0028(19) 0.0021(19)
O5A 0.070(2) 0.060(2) 0.067(2) -0.0011(15) 0.0075(16) 0.0087(16)
C22A 0.098(3) 0.096(3) 0.099(3) 0.0021(10) 0.0001(10) 0.0004(10)
C23A 0.098(4) 0.094(3) 0.100(3) 0.0024(19) -0.0061(19) 0.0016(19)

loop_
_atom_type_symbol
_atom_type_description
_atom_type_scat_dispersion_real
_atom_type_scat_dispersion_imag
_atom_type_scat_source
C C 0.0033 0.0016 'International Tables Vol C Tables 4.2.6.8 and 6.1.1.4'
H H 0.0000 0.0000 'International Tables Vol C Tables 4.2.6.8 and 6.1.1.4'
N N 0.0061 0.0033 'International Tables Vol C Tables 4.2.6.8 and 6.1.1.4'
O O 0.0106 0.0060 'International Tables Vol C Tables 4.2.6.8 and 6.1.1.4'

loop_
_geom_angle_atom_site_label_1
_geom_angle_atom_site_label_2
_geom_angle_atom_site_label_3
_geom_angle_site_symmetry_1
_geom_angle_site_symmetry_3
_geom_angle
_geom_angle_publ_flag
C17 O1 C6 . . 116.79(18) ?
C1 N1 H1 . . 124(2) ?
C2 N1 C1 . . 109.1(2) ?
C2 N1 H1 . . 127(2) ?
C10 N2 C11 . . 111.28(19) ?
C10 N2 C14 . . 112.0(2) ?
C10 N2 H2 . . 106.1(17) ?
C11 N2 H2 . . 107.4(18) ?
C14 N2 C11 . . 113.6(2) ?
C14 N2 H2 . . 106.0(17) ?
N1 C1 H1A . . 124.5 ?
C8 C1 N1 . . 111.1(3) ?
C8 C1 H1A . . 124.5 ?
N1 C2 C3 . . 131.0(2) ?
N1 C2 C7 . . 106.9(2) ?
C3 C2 C7 . . 122.1(2) ?
C2 C3 H3 . . 120.9 ?
C4 C3 C2 . . 118.1(2) ?
C4 C3 H3 . . 120.9 ?
C3 C4 H4 . . 119.3 ?
C3 C4 C5 . . 121.3(3) ?
C5 C4 H4 . . 119.3 ?
C4 C5 H5 . . 120.0 ?
C6 C5 C4 . . 120.0(3) ?
C6 C5 H5 . . 120.0 ?
C5 C6 O1 . . 120.4(2) ?
C5 C6 C7 . . 121.4(2) ?
C7 C6 O1 . . 118.2(2) ?
C2 C7 C8 . . 107.4(2) ?
C6 C7 C2 . . 117.0(2) ?
C6 C7 C8 . . 135.6(2) ?
C1 C8 C7 . . 105.6(2) ?
C1 C8 C9 . . 124.9(2) ?
C7 C8 C9 . . 128.8(2) ?
C8 C9 H9A . . 110.0 ?
C8 C9 H9B . . 110.0 ?
C8 C9 C10 . . 108.65(19) ?
H9A C9 H9B . . 108.3 ?
C10 C9 H9A . . 110.0 ?
C10 C9 H9B . . 110.0 ?
N2 C10 C9 . . 114.35(19) ?
N2 C10 H10A . . 108.7 ?
N2 C10 H10B . . 108.7 ?
C9 C10 H10A . . 108.7 ?
C9 C10 H10B . . 108.7 ?
H10A C10 H10B . . 107.6 ?
N2 C11 H11 . . 108.1 ?
C12 C11 N2 . . 111.6(2) ?
C12 C11 H11 . . 108.1 ?
C13 C11 N2 . . 110.0(2) ?
C13 C11 H11 . . 108.1 ?
C13 C11 C12 . . 111.0(3) ?
C11 C12 H12A . . 109.5 ?
C11 C12 H12B . . 109.5 ?
C11 C12 H12C . . 109.5 ?
H12A C12 H12B . . 109.5 ?
H12A C12 H12C . . 109.5 ?
H12B C12 H12C . . 109.5 ?
C11 C13 H13A . . 109.5 ?
C11 C13 H13B . . 109.5 ?
C11 C13 H13C . . 109.5 ?
H13A C13 H13B . . 109.5 ?
H13A C13 H13C . . 109.5 ?
H13B C13 H13C . . 109.5 ?
N2 C14 H14 . . 107.3 ?
N2 C14 C15 . . 111.9(2) ?
C15 C14 H14 . . 107.3 ?
C16 C14 N2 . . 110.5(2) ?
C16 C14 H14 . . 107.3 ?
C16 C14 C15 . . 112.3(3) ?
C14 C15 H15A . . 109.5 ?
C14 C15 H15B . . 109.5 ?
C14 C15 H15C . . 109.5 ?
H15A C15 H15B . . 109.5 ?
H15A C15 H15C . . 109.5 ?
H15B C15 H15C . . 109.5 ?
C14 C16 H16A . . 109.5 ?
C14 C16 H16B . . 109.5 ?
C14 C16 H16C . . 109.5 ?
H16A C16 H16B . . 109.5 ?
H16A C16 H16C . . 109.5 ?
H16B C16 H16C . . 109.5 ?
O1 C17 C18 . . 111.0(2) ?
O2 C17 O1 . . 122.7(2) ?
O2 C17 C18 . . 126.3(2) ?
C17 C18 H18A . . 108.9 ?
C17 C18 H18B . . 108.9 ?
C17 C18 C19 . . 113.5(2) ?
H18A C18 H18B . . 107.7 ?
C19 C18 H18A . . 108.9 ?
C19 C18 H18B . . 108.9 ?
C18 C19 H19A . . 109.0 ?
C18 C19 H19B . . 109.0 ?
H19A C19 H19B . . 107.8 ?
C20 C19 C18 . . 113.1(2) ?
C20 C19 H19A . . 109.0 ?
C20 C19 H19B . . 109.0 ?
C19 C20 H20A . . 108.4 ?
C19 C20 H20B . . 108.4 ?
C19 C20 C21 . . 115.7(2) ?
H20A C20 H20B . . 107.4 ?
C21 C20 H20A . . 108.4 ?
C21 C20 H20B . . 108.4 ?
O3 C21 O4 . . 122.7(2) ?
O3 C21 C20 . . 121.0(2) ?
O4 C21 C20 . . 116.3(2) ?
C22 O5 H5A . . 109.5 ?
O5 C22 H22A . . 110.0 ?
O5 C22 H22B . . 110.0 ?
O5 C22 C23 . . 108.4(8) ?
H22A C22 H22B . . 108.4 ?
C23 C22 H22A . . 110.0 ?
C23 C22 H22B . . 110.0 ?
C22 C23 H23A . . 109.5 ?
C22 C23 H23B . . 109.5 ?
C22 C23 H23C . . 109.5 ?
H23A C23 H23B . . 109.5 ?
H23A C23 H23C . . 109.5 ?
H23B C23 H23C . . 109.5 ?
C22A O5A H5AA . . 109.5 ?
O5A C22A H22C . . 111.4 ?
O5A C22A H22D . . 111.4 ?
O5A C22A C23A . . 101.9(7) ?
H22C C22A H22D . . 109.3 ?
C23A C22A H22C . . 111.4 ?
C23A C22A H22D . . 111.4 ?
C22A C23A H23D . . 109.5 ?
C22A C23A H23E . . 109.5 ?
C22A C23A H23F . . 109.5 ?
H23D C23A H23E . . 109.5 ?
H23D C23A H23F . . 109.5 ?
H23E C23A H23F . . 109.5 ?

loop_
_geom_bond_atom_site_label_1
_geom_bond_atom_site_label_2
_geom_bond_site_symmetry_2
_geom_bond_distance
_geom_bond_publ_flag
O1 C6 . 1.409(3) ?
O1 C17 . 1.356(3) ?
O2 C17 . 1.183(3) ?
O3 C21 . 1.234(3) ?
O4 C21 . 1.264(3) ?
N1 C1 . 1.360(4) ?
N1 C2 . 1.359(3) ?
N1 H1 . 0.853(10) ?
N2 C10 . 1.505(3) ?
N2 C11 . 1.521(4) ?
N2 C14 . 1.517(3) ?
N2 H2 . 0.90(3) ?
C1 H1A . 0.9300 ?
C1 C8 . 1.359(3) ?
C2 C3 . 1.386(4) ?
C2 C7 . 1.420(3) ?
C3 H3 . 0.9300 ?
C3 C4 . 1.370(4) ?
C4 H4 . 0.9300 ?
C4 C5 . 1.400(4) ?
C5 H5 . 0.9300 ?
C5 C6 . 1.358(4) ?
C6 C7 . 1.397(3) ?
C7 C8 . 1.427(4) ?
C8 C9 . 1.499(3) ?
C9 H9A . 0.9700 ?
C9 H9B . 0.9700 ?
C9 C10 . 1.521(3) ?
C10 H10A . 0.9700 ?
C10 H10B . 0.9700 ?
C11 H11 . 0.9800 ?
C11 C12 . 1.517(4) ?
C11 C13 . 1.514(5) ?
C12 H12A . 0.9600 ?
C12 H12B . 0.9600 ?
C12 H12C . 0.9600 ?
C13 H13A . 0.9600 ?
C13 H13B . 0.9600 ?
C13 H13C . 0.9600 ?
C14 H14 . 0.9800 ?
C14 C15 . 1.520(4) ?
C14 C16 . 1.510(4) ?
C15 H15A . 0.9600 ?
C15 H15B . 0.9600 ?
C15 H15C . 0.9600 ?
C16 H16A . 0.9600 ?
C16 H16B . 0.9600 ?
C16 H16C . 0.9600 ?
C17 C18 . 1.493(3) ?
C18 H18A . 0.9700 ?
C18 H18B . 0.9700 ?
C18 C19 . 1.509(3) ?
C19 H19A . 0.9700 ?
C19 H19B . 0.9700 ?
C19 C20 . 1.498(3) ?
C20 H20A . 0.9700 ?
C20 H20B . 0.9700 ?
C20 C21 . 1.518(4) ?
O5 H5A . 0.8200 ?
O5 C22 . 1.439(8) ?
C22 H22A . 0.9700 ?
C22 H22B . 0.9700 ?
C22 C23 . 1.496(8) ?
C23 H23A . 0.9600 ?
C23 H23B . 0.9600 ?
C23 H23C . 0.9600 ?
O5A H5AA . 0.8200 ?
O5A C22A . 1.420(8) ?
C22A H22C . 0.9700 ?
C22A H22D . 0.9700 ?
C22A C23A . 1.470(8) ?
C23A H23D . 0.9600 ?
C23A H23E . 0.9600 ?
C23A H23F . 0.9600 ?

loop_
_geom_hbond_atom_site_label_D
_geom_hbond_atom_site_label_H
_geom_hbond_atom_site_label_A
_geom_hbond_site_symmetry_A
_geom_hbond_distance_DH
_geom_hbond_distance_HA
_geom_hbond_distance_DA
_geom_hbond_angle_DHA
_geom_hbond_publ_flag
N2 H2 O4 3_666 0.90(3) 1.79(3) 2.686(3) 177(3) yes
N1 H1 O3 2_645 0.853(10) 1.913(12) 2.751(3) 167(3) yes
O5 H5A O4 3_566 0.82 1.97 2.692(10) 147.0 yes
O5A H5AA O4 3_566 0.82 1.95 2.732(6) 160.3 yes

loop_
_geom_torsion_atom_site_label_1
_geom_torsion_atom_site_label_2
_geom_torsion_atom_site_label_3
_geom_torsion_atom_site_label_4
_geom_torsion_site_symmetry_1
_geom_torsion_site_symmetry_2
_geom_torsion_site_symmetry_3
_geom_torsion_site_symmetry_4
_geom_torsion
_geom_torsion_publ_flag
O1 C6 C7 C2 . . . . 179.04(19) ?
O1 C6 C7 C8 . . . . 0.8(4) ?
O1 C17 C18 C19 . . . . -176.7(2) ?
O2 C17 C18 C19 . . . . 4.3(5) ?
N1 C1 C8 C7 . . . . 0.0(3) ?
N1 C1 C8 C9 . . . . 170.6(2) ?
N1 C2 C3 C4 . . . . 178.3(3) ?
N1 C2 C7 C6 . . . . -179.8(2) ?
N1 C2 C7 C8 . . . . -1.1(3) ?
C1 N1 C2 C3 . . . . -177.5(3) ?
C1 N1 C2 C7 . . . . 1.1(3) ?
C1 C8 C9 C10 . . . . -82.3(3) ?
C2 N1 C1 C8 . . . . -0.7(3) ?
C2 C3 C4 C5 . . . . 1.0(4) ?
C2 C7 C8 C1 . . . . 0.7(3) ?
C2 C7 C8 C9 . . . . -169.4(2) ?
C3 C2 C7 C6 . . . . -1.0(3) ?
C3 C2 C7 C8 . . . . 177.7(2) ?
C3 C4 C5 C6 . . . . -0.8(4) ?
C4 C5 C6 O1 . . . . -178.1(2) ?
C4 C5 C6 C7 . . . . -0.4(4) ?
C5 C6 C7 C2 . . . . 1.2(3) ?
C5 C6 C7 C8 . . . . -177.0(3) ?
C6 O1 C17 O2 . . . . 0.6(4) ?
C6 O1 C17 C18 . . . . -178.4(2) ?
C6 C7 C8 C1 . . . . 179.0(3) ?
C6 C7 C8 C9 . . . . 8.9(4) ?
C7 C2 C3 C4 . . . . -0.1(4) ?
C7 C8 C9 C10 . . . . 86.1(3) ?
C8 C9 C10 N2 . . . . 180.0(2) ?
C10 N2 C11 C12 . . . . -178.7(3) ?
C10 N2 C11 C13 . . . . 57.7(3) ?
C10 N2 C14 C15 . . . . 62.8(3) ?
C10 N2 C14 C16 . . . . -63.1(3) ?
C11 N2 C10 C9 . . . . -105.4(3) ?
C11 N2 C14 C15 . . . . -64.3(3) ?
C11 N2 C14 C16 . . . . 169.8(2) ?
C14 N2 C10 C9 . . . . 126.3(2) ?
C14 N2 C11 C12 . . . . -51.2(3) ?
C14 N2 C11 C13 . . . . -174.8(2) ?
C17 O1 C6 C5 . . . . -87.0(3) ?
C17 O1 C6 C7 . . . . 95.2(3) ?
C17 C18 C19 C20 . . . . 176.7(3) ?
C18 C19 C20 C21 . . . . 172.6(3) ?
C19 C20 C21 O3 . . . . -5.6(5) ?
C19 C20 C21 O4 . . . . 175.3(3) ?

_cod_database_fobs_code 2244175
